data_7215837
loop_
_publ_author_name
'Beeching, Lianna J.'
'Hawes, Chris S.'
'Turner, David R.'
'Batten, Stuart R.'

_publ_section_title
;
 The influence of anion, ligand geometry and stoichiometry on the
 structure and dimensionality of a series of
 AgI-bis(cyanobenzyl)piperazine coordination polymers
;
_journal_issue 28
_journal_name_full CrystEngComm
_journal_page_first 6459
_journal_paper_doi 10.1039/c4ce00816b
_journal_volume 16
_journal_year 2014
_chemical_formula_moiety 'C48 H52 Ag4 F6 N8 O8 S2, 2(C F3 O3 S), C3 H6 O'
_chemical_formula_sum 'C53 H58 Ag4 F12 N8 O15 S4'
_chemical_formula_weight 1834.79
_chemical_name_systematic
;
 ? 
;
_space_group_crystal_system monoclinic
_space_group_IT_number 15
_space_group_name_Hall '-C 2yc'
_space_group_name_H-M_alt 'C 1 2/c 1'
_symmetry_space_group_name_Hall '-C 2yc'
_symmetry_space_group_name_H-M 'C 1 2/c 1'
_atom_sites_solution_hydrogens geom
_atom_sites_solution_primary direct
_atom_sites_solution_secondary difmap
_audit_creation_date 2013-10-01
_audit_creation_method
;
Olex2 1.2
(compiled 2013.09.17 svn.r2790 for OlexSys, GUI svn.r4601)
;
_cell_angle_alpha 90.00
_cell_angle_beta 113.623(13)
_cell_angle_gamma 90.00
_cell_formula_units_Z 4
_cell_length_a 25.839(6)
_cell_length_b 11.480(3)
_cell_length_c 24.597(8)
_cell_measurement_reflns_used 1851
_cell_measurement_temperature 123(2)
_cell_measurement_theta_max 21.744
_cell_measurement_theta_min 2.434
_cell_volume 6685(3)
_computing_molecular_graphics
;
O. V. Dolomanov, L. J. Bourhis, R. J. Gildea, J. A. K. Howard and H. Puschmann,
OLEX2: a complete structure solution, refinement and analysis program.
J. Appl. Cryst. (2009). 42, 339-341.
;
_computing_publication_material
;
O. V. Dolomanov, L. J. Bourhis, R. J. Gildea, J. A. K. Howard and H. Puschmann,
OLEX2: a complete structure solution, refinement and analysis program.
J. Appl. Cryst. (2009). 42, 339-341.
;
_computing_structure_refinement
;
SHELX, G.M. Sheldrick, Acta Cryst.
(2008). A64, 112-122
;
_computing_structure_solution 'SHELXS-97 (Sheldrick, 2008)'
_diffrn_ambient_temperature 123.15
_diffrn_measured_fraction_theta_full 0.997
_diffrn_measured_fraction_theta_max 0.997
_diffrn_measurement_device_type 'Bruker APEX-II CCD'
_diffrn_measurement_method '\f and \w scans'
_diffrn_radiation_monochromator graphite
_diffrn_radiation_type MoK\a
_diffrn_radiation_wavelength 0.71073
_diffrn_reflns_av_R_equivalents 0.1157
_diffrn_reflns_av_unetI/netI 0.1146
_diffrn_reflns_limit_h_max 34
_diffrn_reflns_limit_h_min -34
_diffrn_reflns_limit_k_max 15
_diffrn_reflns_limit_k_min -15
_diffrn_reflns_limit_l_max 32
_diffrn_reflns_limit_l_min -18
_diffrn_reflns_number 29608
_diffrn_reflns_theta_full 27.99
_diffrn_reflns_theta_max 27.99
_diffrn_reflns_theta_min 2.90
_diffrn_source 'fine-focus sealed tube'
_diffrn_standards_number 0
_exptl_absorpt_coefficient_mu 1.381
_exptl_absorpt_correction_T_max 0.7461
_exptl_absorpt_correction_T_min 0.6153
_exptl_absorpt_correction_type multi-scan
_exptl_absorpt_process_details
;
SADABS-2008/1 (Bruker,2008) was used for absorption correction.
wR2(int) was 0.0996 before and 0.0665 after correction.
The Ratio of minimum to maximum transmission is 0.8247.
The \l/2 correction factor is 0.0015.
;
_exptl_crystal_colour colourless
_exptl_crystal_density_diffrn 1.823
_exptl_crystal_density_method 'not measured'
_exptl_crystal_description plate
_exptl_crystal_F_000 3648
_exptl_crystal_size_max 0.36
_exptl_crystal_size_mid 0.15
_exptl_crystal_size_min 0.06
_refine_diff_density_max 1.066
_refine_diff_density_min -1.404
_refine_diff_density_rms 0.166
_refine_ls_extinction_method none
_refine_ls_goodness_of_fit_ref 0.984
_refine_ls_hydrogen_treatment mixed
_refine_ls_matrix_type full
_refine_ls_number_parameters 480
_refine_ls_number_reflns 8054
_refine_ls_number_restraints 22
_refine_ls_restrained_S_all 0.986
_refine_ls_R_factor_all 0.1189
_refine_ls_R_factor_gt 0.0589
_refine_ls_shift/su_max 0.001
_refine_ls_shift/su_mean 0.000
_refine_ls_structure_factor_coef Fsqd
_refine_ls_weighting_details 'calc w=1/[\s^2^(Fo^2^)+(0.0629P)^2^+0.0000P] where P=(Fo^2^+2Fc^2^)/3'
_refine_ls_weighting_scheme calc
_refine_ls_wR_factor_gt 0.1224
_refine_ls_wR_factor_ref 0.1506
_reflns_number_gt 4635
_reflns_number_total 8054
_reflns_threshold_expression >2sigma(I)
_cod_data_source_file c4ce00816b2.cif
_cod_data_source_block 2
_cod_depositor_comments 'Adding full bibliography for 7215836--7215842.cif.'
_cod_database_code 7215837
_olex2_refinement_description
;
1. Fixed Uiso
 At 1.2 times of:
  All C(H) groups, All C(H,H) groups
 At 1.5 times of:
  All C(H,H,H) groups, All C(H,H,H,H,H,H) groups, All O(H,H,H) groups
2. Restrained distances
 C52-C51_$1
 1.5 with sigma of 0.02
 C51_$1-C52_$1
 1.5 with sigma of 0.02
 C51-C52
 1.5 with sigma of 0.02
 C51-C52_$1
 1.5 with sigma of 0.02
 C52-H52A
 0.96 with sigma of 0.02
 C52-H52C
 0.96 with sigma of 0.02
 C52-H52B
 0.96 with sigma of 0.02
 H52B-H52C
 1.56 with sigma of 0.04
 H52B-H52A
 1.56 with sigma of 0.04
 H52C-H52A
 1.56 with sigma of 0.04
3. Uiso/Uaniso restraints and constraints
Uanis(C48) \\sim Ueq: with sigma of 0.01 and sigma for terminal atoms of 0.02
Uanis(C51) \\sim Ueq: with sigma of 0.01 and sigma for terminal atoms of 0.02
4. Others
 Fixed Sof: O43(0.66667) H45D(0.66667) H45E(0.66667) H45F(0.66667)
 H45A(0.33333) H45B(0.33333) H45C(0.33333) C44(0.66667) C51(0.5) C46(0.66667)
 H46A(0.66667) H46B(0.66667) H46C(0.66667) O50(0.5) C49(0.33333) H49A(0.33333)
 H49B(0.33333) H49C(0.33333) C48(0.33333) O47(0.33333)
5.a Secondary CH2 refined with riding coordinates:
 C16(H16A,H16B), C14(H14A,H14B), C17(H17A,H17B), C11(H11A,H11B), C13(H13A,
 H13B), C18(H18A,H18B)
5.b Me refined with riding coordinates:
 C45(H45D,H45E,H45F), C45(H45A,H45B,H45C)
5.c Aromatic/amide H refined with riding coordinates:
 C24(H24), C23(H23), C20(H20), C21(H21), C7(H7), C6(H6), C10(H10), C9(H9)
5.d Idealised Me refined as rotating group:
 C46(H46A,H46B,H46C), C49(H49A,H49B,H49C)
;

loop_
_space_group_symop_id
_space_group_symop_operation_xyz
1 'x, y, z'
2 '-x, y, -z+1/2'
3 'x+1/2, y+1/2, z'
4 '-x+1/2, y+1/2, -z+1/2'
5 '-x, -y, -z'
6 'x, -y, z-1/2'
7 '-x+1/2, -y+1/2, -z'
8 'x+1/2, -y+1/2, z-1/2'

loop_
_atom_site_label
_atom_site_type_symbol
_atom_site_fract_x
_atom_site_fract_y
_atom_site_fract_z
_atom_site_U_iso_or_equiv
_atom_site_adp_type
_atom_site_occupancy
_atom_site_symmetry_multiplicity
_atom_site_calc_flag
_atom_site_refinement_flags
_atom_site_disorder_assembly
_atom_site_disorder_group
Ag1 Ag 0.19025(2) 0.82719(4) 0.11286(2) 0.02440(14) Uani 1 1 d . . .
Ag2 Ag 0.14657(3) 0.71191(4) 0.32612(2) 0.03441(17) Uani 1 1 d . . .
S28 S 0.34050(7) 0.88406(14) 0.19028(7) 0.0254(4) Uani 1 1 d . . .
S36 S 0.12360(8) 1.07303(13) 0.05992(8) 0.0303(4) Uani 1 1 d . . .
N15 N 0.1995(2) 0.7787(4) 0.2773(2) 0.0188(11) Uani 1 1 d . A .
N12 N 0.1313(2) 0.7453(4) 0.1507(2) 0.0187(11) Uani 1 1 d . . .
N26 N 0.2173(2) 0.8561(5) 0.0390(2) 0.0315(14) Uani 1 1 d . . .
C5 C 0.1165(3) 0.4973(5) -0.0219(3) 0.0239(14) Uani 1 1 d . . .
N3 N 0.1417(3) 0.6299(5) 0.4056(2) 0.0324(14) Uani 1 1 d . A .
O29 O 0.3460(2) 0.8308(4) 0.1404(2) 0.0386(13) Uani 1 1 d . . .
C24 C 0.2385(3) 0.9851(5) -0.1373(3) 0.0242(15) Uani 1 1 d . . .
H24 H 0.2393 0.9482 -0.1716 0.029 Uiso 1 1 calc R . .
C16 C 0.2118(3) 0.6855(5) 0.2419(3) 0.0195(13) Uani 1 1 d . . .
H16A H 0.2291 0.6179 0.2679 0.023 Uiso 1 1 calc R A .
H16B H 0.2390 0.7150 0.2262 0.023 Uiso 1 1 calc R . .
C14 C 0.1693(3) 0.8758(5) 0.2369(3) 0.0221(14) Uani 1 1 d . . .
H14A H 0.1951 0.9128 0.2211 0.027 Uiso 1 1 calc R A .
H14B H 0.1588 0.9354 0.2597 0.027 Uiso 1 1 calc R . .
C23 C 0.2296(3) 0.9184(5) -0.0950(3) 0.0247(15) Uani 1 1 d . . .
H23 H 0.2240 0.8367 -0.1002 0.030 Uiso 1 1 calc R . .
O27 O 0.2843(2) 0.8835(4) 0.1894(2) 0.0358(12) Uani 1 1 d . . .
C22 C 0.2290(3) 0.9725(5) -0.0449(3) 0.0234(14) Uani 1 1 d . . .
O43 O 0.1028(4) 0.9169(8) 0.3227(5) 0.046(3) Uani 0.67 1 d P A 2
C17 C 0.1581(3) 0.6471(5) 0.1910(3) 0.0221(14) Uani 1 1 d . A .
H17A H 0.1671 0.5844 0.1685 0.027 Uiso 1 1 calc R . .
H17B H 0.1314 0.6153 0.2069 0.027 Uiso 1 1 calc R . .
C11 C 0.0788(3) 0.7080(5) 0.1013(3) 0.0221(14) Uani 1 1 d . . .
H11A H 0.0573 0.7779 0.0810 0.027 Uiso 1 1 calc R . .
H11B H 0.0553 0.6640 0.1176 0.027 Uiso 1 1 calc R . .
F42 F 0.02227(19) 1.1571(4) 0.0080(2) 0.0520(12) Uani 1 1 d . . .
F41 F 0.0695(2) 1.2341(4) 0.0920(2) 0.0508(12) Uani 1 1 d . . .
F40 F 0.0354(2) 1.0634(4) 0.0865(2) 0.0617(15) Uani 1 1 d . . .
O35 O 0.1587(2) 1.0511(5) 0.1211(2) 0.0527(15) Uani 1 1 d . . .
O37 O 0.1029(2) 0.9697(4) 0.0250(3) 0.0587(17) Uani 1 1 d . . .
C8 C 0.0894(3) 0.6327(5) 0.0562(3) 0.0200(13) Uani 1 1 d . . .
C13 C 0.1167(3) 0.8344(5) 0.1858(3) 0.0185(13) Uani 1 1 d . A .
H13A H 0.0900 0.8008 0.2013 0.022 Uiso 1 1 calc R . .
H13B H 0.0980 0.9012 0.1600 0.022 Uiso 1 1 calc R . .
F33 F 0.3800(2) 0.8328(4) 0.30281(19) 0.0603(14) Uani 1 1 d . . .
F34 F 0.4318(2) 0.7724(4) 0.2583(2) 0.0546(13) Uani 1 1 d . . .
F32 F 0.3543(2) 0.6827(4) 0.2453(2) 0.0649(15) Uani 1 1 d . . .
O38 O 0.1441(2) 1.1626(4) 0.0326(2) 0.0362(12) Uani 1 1 d . . .
O30 O 0.3700(2) 0.9935(4) 0.2098(2) 0.0304(11) Uani 1 1 d . . .
C19 C 0.2464(3) 1.1049(5) -0.1308(3) 0.0219(13) Uani 1 1 d . . .
C25 C 0.2219(3) 0.9061(5) 0.0010(3) 0.0252(14) Uani 1 1 d . . .
C20 C 0.2454(3) 1.1573(5) -0.0807(3) 0.0269(15) Uani 1 1 d . . .
H20 H 0.2512 1.2390 -0.0755 0.032 Uiso 1 1 calc R . .
C21 C 0.2362(3) 1.0919(6) -0.0380(3) 0.0292(16) Uani 1 1 d . . .
H21 H 0.2348 1.1290 -0.0040 0.035 Uiso 1 1 calc R . .
C39 C 0.0597(3) 1.1345(6) 0.0613(3) 0.0311(16) Uani 1 1 d . . .
C4 C 0.1307(3) 0.5738(5) 0.4372(3) 0.0283(15) Uani 1 1 d . . .
C7 C 0.0923(3) 0.5112(5) 0.0616(3) 0.0285(15) Uani 1 1 d . . .
H7 H 0.0844 0.4753 0.0922 0.034 Uiso 1 1 calc R . .
C6 C 0.1065(3) 0.4417(5) 0.0234(3) 0.0292(16) Uani 1 1 d . . .
H6 H 0.1094 0.3594 0.0280 0.035 Uiso 1 1 calc R . .
C10 C 0.1121(3) 0.6180(5) -0.0294(3) 0.0235(14) Uani 1 1 d . . .
H10 H 0.1178 0.6540 -0.0613 0.028 Uiso 1 1 calc R . .
C9 C 0.0992(3) 0.6838(5) 0.0102(3) 0.0237(14) Uani 1 1 d . . .
H9 H 0.0970 0.7661 0.0059 0.028 Uiso 1 1 calc R . .
C18 C 0.2543(3) 0.8207(5) 0.3224(3) 0.0225(14) Uani 1 1 d . . .
H18A H 0.2740 0.8668 0.3024 0.027 Uiso 1 1 calc R A .
H18B H 0.2783 0.7530 0.3416 0.027 Uiso 1 1 calc R . .
C31 C 0.3787(3) 0.7886(6) 0.2527(4) 0.0383(18) Uani 1 1 d . . .
C45 C 0.0517(4) 0.8706(7) 0.3793(4) 0.055(2) Uani 1 1 d . . .
H45D H 0.0227 0.8258 0.3478 0.082 Uiso 0.67 1 calc PR B 2
H45E H 0.0342 0.9136 0.4019 0.082 Uiso 0.67 1 calc PR B 2
H45F H 0.0803 0.8174 0.4058 0.082 Uiso 0.67 1 calc PR B 2
H45A H 0.0590 0.9287 0.4107 0.082 Uiso 0.33 1 calc PR B 1
H45B H 0.0785 0.8061 0.3943 0.082 Uiso 0.33 1 calc PR B 1
H45C H 0.0131 0.8410 0.3668 0.082 Uiso 0.33 1 calc PR B 1
C52 C 0.0082(4) 0.5241(8) 0.3032(4) 0.067(3) Uani 1 1 d D . .
C44 C 0.0782(6) 0.9526(11) 0.3530(6) 0.032(3) Uani 0.67 1 d P A 2
C51 C 0.0178(6) 0.5850(12) 0.2516(5) 0.046(4) Uani 0.50 1 d PDU . .
C46 C 0.0769(6) 1.0786(10) 0.3678(7) 0.063(4) Uani 0.67 1 d P A 2
H46A H 0.0989 1.1237 0.3506 0.094 Uiso 0.67 1 calc PR A 2
H46B H 0.0933 1.0884 0.4110 0.094 Uiso 0.67 1 calc PR A 2
H46C H 0.0378 1.1062 0.3514 0.094 Uiso 0.67 1 calc PR A 2
O50 O 0.0374(4) 0.6800(9) 0.2459(5) 0.046(3) Uani 0.50 1 d P . .
C49 C 0.0242(12) 1.022(2) 0.2986(12) 0.059(8) Uani 0.33 1 d P A 1
H49A H -0.0158 1.0012 0.2848 0.089 Uiso 0.33 1 calc PR A 1
H49B H 0.0327 1.0447 0.2645 0.089 Uiso 0.33 1 calc PR A 1
H49C H 0.0323 1.0882 0.3262 0.089 Uiso 0.33 1 calc PR A 1
C48 C 0.0585(11) 0.925(2) 0.3281(11) 0.024(6) Uani 0.33 1 d PU A 1
O47 O 0.0803(9) 0.8656(18) 0.3011(9) 0.045(5) Uani 0.33 1 d P A 1
H52A H 0.030(2) 0.454(4) 0.308(3) 0.067 Uiso 1 1 d D C -1
H52B H -0.0292(14) 0.502(6) 0.299(3) 0.067 Uiso 1 1 d D D -1
H52C H 0.023(3) 0.573(5) 0.337(2) 0.067 Uiso 1 1 d D E -1

loop_
_atom_site_aniso_label
_atom_site_aniso_U_11
_atom_site_aniso_U_22
_atom_site_aniso_U_33
_atom_site_aniso_U_23
_atom_site_aniso_U_13
_atom_site_aniso_U_12
Ag1 0.0363(3) 0.0207(2) 0.0225(3) 0.0044(2) 0.0183(2) 0.0016(2)
Ag2 0.0621(4) 0.0229(3) 0.0319(3) 0.0002(2) 0.0331(3) -0.0074(2)
S28 0.0355(10) 0.0217(8) 0.0237(9) -0.0003(6) 0.0167(8) -0.0022(7)
S36 0.0315(10) 0.0147(8) 0.0434(11) 0.0054(7) 0.0136(9) 0.0006(7)
N15 0.027(3) 0.012(2) 0.020(3) -0.001(2) 0.013(2) 0.002(2)
N12 0.029(3) 0.015(2) 0.016(3) -0.001(2) 0.014(2) 0.000(2)
N26 0.035(4) 0.038(3) 0.026(3) 0.008(3) 0.018(3) 0.009(3)
C5 0.030(4) 0.020(3) 0.021(3) -0.004(3) 0.010(3) 0.000(3)
N3 0.052(4) 0.022(3) 0.029(3) 0.000(2) 0.022(3) -0.005(3)
O29 0.058(4) 0.032(3) 0.036(3) -0.013(2) 0.031(3) -0.006(2)
C24 0.044(4) 0.014(3) 0.024(4) 0.000(2) 0.023(3) 0.006(3)
C16 0.035(4) 0.011(3) 0.017(3) 0.001(2) 0.015(3) 0.003(2)
C14 0.034(4) 0.013(3) 0.027(4) 0.006(3) 0.021(3) 0.004(3)
C23 0.036(4) 0.017(3) 0.025(4) 0.005(3) 0.016(3) 0.005(3)
O27 0.032(3) 0.049(3) 0.031(3) -0.001(2) 0.017(2) -0.004(2)
C22 0.038(4) 0.021(3) 0.015(3) 0.003(2) 0.014(3) 0.005(3)
O43 0.046(7) 0.042(6) 0.070(8) 0.020(5) 0.046(6) 0.016(5)
C17 0.035(4) 0.016(3) 0.022(3) 0.001(2) 0.018(3) -0.002(3)
C11 0.027(4) 0.023(3) 0.020(3) -0.005(3) 0.013(3) -0.002(3)
F42 0.043(3) 0.059(3) 0.043(3) 0.001(2) 0.007(2) 0.017(2)
F41 0.067(3) 0.039(3) 0.055(3) -0.017(2) 0.034(3) -0.001(2)
F40 0.055(3) 0.051(3) 0.098(4) 0.032(3) 0.051(3) 0.006(2)
O35 0.040(4) 0.056(4) 0.054(4) 0.029(3) 0.010(3) 0.010(3)
O37 0.051(4) 0.015(2) 0.104(5) -0.022(3) 0.026(4) -0.006(2)
C8 0.028(4) 0.015(3) 0.019(3) -0.005(2) 0.011(3) 0.000(2)
C13 0.030(4) 0.012(3) 0.016(3) 0.001(2) 0.013(3) 0.006(3)
F33 0.075(4) 0.079(4) 0.028(3) 0.011(2) 0.022(3) 0.015(3)
F34 0.048(3) 0.036(3) 0.075(4) 0.010(2) 0.019(3) 0.012(2)
F32 0.071(4) 0.033(3) 0.082(4) 0.021(2) 0.021(3) -0.005(2)
O38 0.045(3) 0.027(2) 0.048(3) 0.008(2) 0.029(3) 0.002(2)
O30 0.042(3) 0.021(2) 0.035(3) -0.007(2) 0.021(3) -0.004(2)
C19 0.026(4) 0.020(3) 0.023(3) -0.005(3) 0.013(3) -0.005(3)
C25 0.032(4) 0.022(3) 0.024(4) 0.005(3) 0.014(3) 0.007(3)
C20 0.040(4) 0.015(3) 0.024(4) 0.000(3) 0.012(3) -0.003(3)
C21 0.046(5) 0.026(3) 0.015(3) 0.001(3) 0.012(3) 0.004(3)
C39 0.045(5) 0.024(3) 0.025(4) 0.003(3) 0.015(4) 0.002(3)
C4 0.040(4) 0.018(3) 0.030(4) 0.001(3) 0.017(4) 0.000(3)
C7 0.036(4) 0.022(3) 0.033(4) 0.002(3) 0.019(4) -0.002(3)
C6 0.048(5) 0.015(3) 0.026(4) -0.003(3) 0.017(4) 0.002(3)
C10 0.038(4) 0.016(3) 0.021(3) -0.002(2) 0.016(3) -0.003(3)
C9 0.029(4) 0.023(3) 0.021(3) 0.001(3) 0.011(3) 0.004(3)
C18 0.030(4) 0.020(3) 0.018(3) -0.002(3) 0.009(3) 0.003(3)
C31 0.037(5) 0.036(4) 0.045(5) -0.004(4) 0.020(4) -0.001(3)
C45 0.084(7) 0.046(5) 0.057(6) 0.007(4) 0.052(6) 0.013(5)
C52 0.045(6) 0.074(7) 0.089(8) -0.037(6) 0.033(6) -0.009(5)
C44 0.034(8) 0.036(7) 0.029(8) 0.000(6) 0.016(6) 0.005(6)
C51 0.031(8) 0.034(6) 0.061(8) 0.004(7) 0.005(7) 0.002(5)
C46 0.076(11) 0.032(7) 0.102(12) 0.012(7) 0.057(10) 0.010(7)
O50 0.040(7) 0.033(6) 0.061(7) 0.015(5) 0.015(6) -0.007(5)
C49 0.08(2) 0.042(14) 0.08(2) 0.019(14) 0.055(19) 0.032(14)
C48 0.028(10) 0.024(9) 0.019(9) 0.004(7) 0.008(7) 0.009(7)
O47 0.053(14) 0.056(13) 0.032(12) 0.022(9) 0.022(10) -0.004(10)

loop_
_atom_type_symbol
_atom_type_description
_atom_type_scat_dispersion_real
_atom_type_scat_dispersion_imag
_atom_type_scat_source
C C 0.0033 0.0016 'International Tables Vol C Tables 4.2.6.8 and 6.1.1.4'
H H 0.0000 0.0000 'International Tables Vol C Tables 4.2.6.8 and 6.1.1.4'
Ag Ag -0.8971 1.1015 'International Tables Vol C Tables 4.2.6.8 and 6.1.1.4'
F F 0.0171 0.0103 'International Tables Vol C Tables 4.2.6.8 and 6.1.1.4'
N N 0.0061 0.0033 'International Tables Vol C Tables 4.2.6.8 and 6.1.1.4'
O O 0.0106 0.0060 'International Tables Vol C Tables 4.2.6.8 and 6.1.1.4'
S S 0.1246 0.1234 'International Tables Vol C Tables 4.2.6.8 and 6.1.1.4'

loop_
_geom_angle_atom_site_label_1
_geom_angle_atom_site_label_2
_geom_angle_atom_site_label_3
_geom_angle
_geom_angle_site_symmetry_1
_geom_angle_site_symmetry_3
N12 Ag1 O27 114.03(17) . .
N26 Ag1 N12 151.3(2) . .
N26 Ag1 O27 92.76(19) . .
N15 Ag2 O43 91.3(2) . .
N15 Ag2 O47 97.8(5) . .
N3 Ag2 N15 149.7(2) . .
N3 Ag2 O43 103.6(3) . .
N3 Ag2 O47 104.8(5) . .
O47 Ag2 O43 19.0(5) . .
O29 S28 O27 115.6(3) . .
O29 S28 O30 115.8(3) . .
O29 S28 C31 105.0(3) . .
O27 S28 O30 113.7(3) . .
O27 S28 C31 102.3(3) . .
O30 S28 C31 102.0(3) . .
O35 S36 O37 114.2(4) . .
O35 S36 O38 114.8(3) . .
O35 S36 C39 104.3(3) . .
O37 S36 O38 115.4(3) . .
O37 S36 C39 102.1(3) . .
O38 S36 C39 103.8(3) . .
C16 N15 Ag2 112.2(3) . .
C14 N15 Ag2 109.8(3) . .
C14 N15 C16 108.9(4) . .
C18 N15 Ag2 108.0(3) . .
C18 N15 C16 107.9(5) . .
C18 N15 C14 110.0(5) . .
C17 N12 Ag1 112.2(4) . .
C17 N12 C13 107.3(4) . .
C11 N12 Ag1 109.1(3) . .
C11 N12 C17 111.1(5) . .
C11 N12 C13 108.4(5) . .
C13 N12 Ag1 108.7(3) . .
C25 N26 Ag1 156.3(5) . .
C6 C5 C4 118.4(5) . 6_565
C6 C5 C10 122.0(6) . .
C10 C5 C4 119.6(6) . 6_565
C4 N3 Ag2 165.2(6) . .
C23 C24 C19 121.4(6) . .
N15 C16 C17 110.8(5) . .
N15 C14 C13 112.1(5) . .
C22 C23 C24 119.0(6) . .
S28 O27 Ag1 133.1(3) . .
C23 C22 C25 120.8(5) . .
C23 C22 C21 120.3(6) . .
C21 C22 C25 118.9(5) . .
C44 O43 Ag2 127.4(8) . .
N12 C17 C16 111.1(5) . .
N12 C11 C8 113.1(5) . .
C7 C8 C11 121.3(5) . .
C9 C8 C11 120.1(5) . .
C9 C8 C7 118.5(5) . .
N12 C13 C14 110.4(5) . .
C24 C19 C18 121.9(5) . 6_575
C20 C19 C24 118.8(6) . .
C20 C19 C18 119.4(5) . 6_575
N26 C25 C22 177.5(8) . .
C19 C20 C21 120.7(6) . .
C22 C21 C20 119.8(6) . .
F42 C39 S36 111.9(5) . .
F42 C39 F41 107.1(6) . .
F42 C39 F40 107.1(6) . .
F41 C39 S36 112.1(5) . .
F40 C39 S36 112.0(5) . .
F40 C39 F41 106.3(5) . .
N3 C4 C5 179.4(7) . 6_566
C6 C7 C8 121.9(6) . .
C7 C6 C5 117.4(6) . .
C9 C10 C5 118.7(6) . .
C10 C9 C8 121.5(6) . .
N15 C18 C19 111.9(5) . 6_576
F33 C31 S28 111.0(5) . .
F33 C31 F34 108.4(7) . .
F33 C31 F32 107.9(6) . .
F34 C31 S28 111.0(5) . .
F34 C31 F32 107.1(6) . .
F32 C31 S28 111.2(6) . .
C44 C45 C48 27.4(9) . .
C51 C52 C51 34.4(11) 2 .
O43 C44 C45 120.3(11) . .
O43 C44 C46 122.5(12) . .
C45 C44 C46 117.1(10) . .
C52 C51 C52 112.5(11) 2 .
C52 C51 O50 104.4(9) 2 2
C52 C51 O50 81.9(7) . 2
C51 C51 C52 80.6(13) 2 2
C51 C51 C52 64.9(11) 2 .
C51 C51 O50 37.5(5) 2 2
C51 C51 O50 116.5(9) 2 .
O50 C51 C52 112.6(11) . 2
O50 C51 C52 134.3(12) . .
O50 C51 O50 80.6(11) . 2
C51 O50 C51 26.0(9) . 2
C49 C48 C45 120(2) . .
O47 C48 C45 117.4(19) . .
O47 C48 C49 119(2) . .
C48 O47 Ag2 135.4(17) . .

loop_
_geom_bond_atom_site_label_1
_geom_bond_atom_site_label_2
_geom_bond_distance
_geom_bond_site_symmetry_2
Ag1 N12 2.281(5) .
Ag1 N26 2.216(5) .
Ag1 O27 2.491(5) .
Ag2 N15 2.284(5) .
Ag2 N3 2.220(5) .
Ag2 O43 2.597(9) .
Ag2 O47 2.36(2) .
S28 O29 1.427(4) .
S28 O27 1.443(5) .
S28 O30 1.448(5) .
S28 C31 1.821(8) .
S36 O35 1.434(6) .
S36 O37 1.436(5) .
S36 O38 1.440(5) .
S36 C39 1.809(7) .
N15 C16 1.491(7) .
N15 C14 1.489(7) .
N15 C18 1.485(8) .
N12 C17 1.477(7) .
N12 C11 1.477(8) .
N12 C13 1.481(7) .
N26 C25 1.145(7) .
C5 C4 1.452(8) 6_565
C5 C6 1.394(8) .
C5 C10 1.397(8) .
N3 C4 1.130(8) .
C24 C23 1.386(8) .
C24 C19 1.390(8) .
C16 C17 1.515(9) .
C14 C13 1.512(9) .
C23 C22 1.385(8) .
C22 C25 1.432(8) .
C22 C21 1.385(9) .
O43 C44 1.227(15) .
C11 C8 1.514(8) .
F42 C39 1.306(8) .
F41 C39 1.337(8) .
F40 C39 1.325(8) .
C8 C7 1.400(8) .
C8 C9 1.386(8) .
F33 C31 1.322(8) .
F34 C31 1.334(8) .
F32 C31 1.349(8) .
C19 C20 1.379(8) .
C19 C18 1.512(8) 6_575
C20 C21 1.389(9) .
C4 C5 1.452(8) 6_566
C7 C6 1.389(8) .
C10 C9 1.375(8) .
C18 C19 1.512(8) 6_576
C45 C44 1.459(14) .
C45 C48 1.48(2) .
C52 C51 1.552(12) .
C52 C51 1.425(12) 2
C44 C46 1.496(16) .
C51 C52 1.425(12) 2
C51 C51 0.89(3) 2
C51 O50 1.814(16) 2
C51 O50 1.234(15) .
O50 C51 1.814(16) 2
C49 C48 1.43(3) .
C48 O47 1.24(3) .
